data_4122329
loop_
_publ_author_name
'Protchenko, Andrey V.'
'Dange, Deepak'
'Blake, Matthew P.'
'Schwarz, Andrew D.'
'Jones, Cameron'
'Mountford, Philip'
'Aldridge, Simon'

_publ_section_title
;
 Oxidative Bond Formation and Reductive Bond Cleavage at Main Group Metal
 Centers: Reactivity of Five-Valence-Electron MX2 Radicals.
;
_journal_issue 31
_journal_name_full 'Journal of the American Chemical Society'
_journal_page_first 10902
_journal_page_last 10905
_journal_paper_doi 10.1021/ja5062467
_journal_volume 136
_journal_year 2014
_chemical_absolute_configuration ad
_chemical_formula_moiety 'C58 H82 B2 N4 Sn1'
_chemical_formula_sum 'C58 H82 B2 N4 Sn'
_chemical_formula_weight 975.63
_space_group_IT_number 19
_symmetry_cell_setting orthorhombic
_symmetry_space_group_name_Hall 'P 2ac 2ab'
_symmetry_space_group_name_H-M 'P 21 21 21'
_atom_sites_solution_hydrogens difmap
_atom_sites_solution_primary direct
_audit_creation_date 13-04-24
_audit_creation_method CRYSTALS_ver_14.40
_cell_angle_alpha 90
_cell_angle_beta 90
_cell_angle_gamma 90
_cell_formula_units_Z 4
_cell_length_a 15.11301(14)
_cell_length_b 18.55311(17)
_cell_length_c 19.57819(18)
_cell_measurement_reflns_used 36307
_cell_measurement_temperature 150
_cell_measurement_theta_max 76
_cell_measurement_theta_min 3
_cell_volume 5489.59(9)
_computing_cell_refinement 'CrysAlis, (Oxford Diffraction, 2002)'
_computing_data_collection 'SuperNova, (Oxford Diffraction, 2010)'
_computing_data_reduction 'CrysAlis, (Oxford Diffraction, 2002)'
_computing_molecular_graphics 'CAMERON (Watkin et al., 1996)'
_computing_publication_material 'CRYSTALS (Betteridge et al., 2003)'
_computing_structure_refinement 'CRYSTALS (Betteridge et al., 2003)'
_computing_structure_solution 'SIR92 (Altomare et al., 1994)'
_diffrn_ambient_temperature 150
_diffrn_measured_fraction_theta_full 0.997
_diffrn_measured_fraction_theta_max 0.997
_diffrn_measurement_device Area
_diffrn_measurement_device_type 'Oxford Diffraction SuperNova'
_diffrn_measurement_method \w
_diffrn_radiation_monochromator graphite
_diffrn_radiation_type 'Cu K\a'
_diffrn_radiation_wavelength 1.54184
_diffrn_reflns_av_R_equivalents 0.036
_diffrn_reflns_limit_h_max 15
_diffrn_reflns_limit_h_min -18
_diffrn_reflns_limit_k_max 23
_diffrn_reflns_limit_k_min -20
_diffrn_reflns_limit_l_max 24
_diffrn_reflns_limit_l_min -24
_diffrn_reflns_number 59242
_diffrn_reflns_theta_full 76.475
_diffrn_reflns_theta_max 76.475
_diffrn_reflns_theta_min 3.282
_diffrn_standards_number 0
_exptl_absorpt_coefficient_mu 3.982
_exptl_absorpt_correction_T_max 0.45
_exptl_absorpt_correction_T_min 0.45
_exptl_absorpt_correction_type multi-scan
_exptl_absorpt_process_details 'CrysAlis, (Oxford Diffraction, 2002)'
_exptl_crystal_colour yellow
_exptl_crystal_density_diffrn 1.180
_exptl_crystal_density_method 'not measured'
_exptl_crystal_description block
_exptl_crystal_F_000 2072
_exptl_crystal_size_max 0.200
_exptl_crystal_size_mid 0.200
_exptl_crystal_size_min 0.200
_refine_diff_density_max 0.67
_refine_diff_density_min -1.09
_refine_ls_abs_structure_details 'Flack (1983), 5141 Friedel-pairs'
_refine_ls_abs_structure_Flack -0.024(2)
_refine_ls_extinction_method None
_refine_ls_goodness_of_fit_ref 1.1022
_refine_ls_hydrogen_treatment constr
_refine_ls_matrix_type full
_refine_ls_number_parameters 587
_refine_ls_number_reflns 11062
_refine_ls_number_restraints 56
_refine_ls_R_factor_all 0.0211
_refine_ls_R_factor_gt 0.0203
_refine_ls_shift/su_max 0.0038069
_refine_ls_shift/su_mean 0.0000387
_refine_ls_structure_factor_coef F
_refine_ls_weighting_details
;
 Method, part 1, Chebychev polynomial, (Watkin, 1994, Prince, 1982) 
 [weight] = 1.0/[A~0~*T~0~(x)+A~1~*T~1~(x) ... +A~n-1~]*T~n-1~(x)] 
 where A~i~ are the Chebychev coefficients listed below and x= Fcalc/Fmax 
 Method = Robust Weighting (Prince, 1982) 
 W = [weight] * [1-(deltaF/6*sigmaF)^2^]^2^ 
 A~i~ are: 
 62.0 -83.9 75.1 -27.7 15.5 
;
_refine_ls_weighting_scheme calc
_refine_ls_wR_factor_all 0.0223
_refine_ls_wR_factor_gt 0.0217
_refine_ls_wR_factor_ref 0.0216
_reflns_limit_h_max 18
_reflns_limit_h_min -18
_reflns_limit_k_max 23
_reflns_limit_k_min 0
_reflns_limit_l_max 24
_reflns_limit_l_min 0
_reflns_number_gt 11162
_reflns_number_total 11451
_reflns_threshold_expression I>2.0\s(I)
_oxford_diffrn_Wilson_B_factor 1.58
_oxford_diffrn_Wilson_scale 0.17
_oxford_refine_ls_r_factor_ref 0.0201
_oxford_refine_ls_scale 3.3225(17)
_oxford_reflns_number_all 11408
_oxford_reflns_threshold_expression_ref I>3.0\s(I)
_oxford_structure_analysis_title 'ADS_352 in P2(1)2(1)2(1)'
_cod_data_source_file ja5062467_si_002.cif
_cod_data_source_block ADS_352
_cod_depositor_comments 'Adding full bibliography for 4122328--4122335.cif.'
_cod_original_cell_volume 5489.60(9)
_cod_original_sg_symbol_H-M 'P 21 21 21 '
_cod_original_formula_sum 'C58 H82 B2 N4 Sn1'
_cod_database_code 4122329

loop_
_symmetry_equiv_pos_as_xyz
x,y,z
x+1/2,-y+1/2,-z
-x,y+1/2,-z+1/2
-x+1/2,-y,z+1/2

loop_
_atom_site_label
_atom_site_type_symbol
_atom_site_fract_x
_atom_site_fract_y
_atom_site_fract_z
_atom_site_U_iso_or_equiv
_atom_site_occupancy
_atom_site_adp_type
_atom_site_refinement_flags_posn
_atom_site_refinement_flags_adp
Sn1 Sn 0.669356(6) 0.226129(5) 0.236501(5) 0.0182 1.0000 Uani . .
B1 B 0.62073(11) 0.33970(8) 0.21414(8) 0.0177 1.0000 Uani . .
B2 B 0.77404(11) 0.20034(9) 0.31614(8) 0.0178 1.0000 Uani . .
N1 N 0.53163(8) 0.36398(6) 0.22608(6) 0.0186 1.0000 Uani . .
N2 N 0.66486(9) 0.40323(6) 0.18786(6) 0.0203 1.0000 Uani . .
N3 N 0.78228(8) 0.21227(7) 0.38902(6) 0.0210 1.0000 Uani . .
N4 N 0.85487(8) 0.16328(7) 0.29880(6) 0.0203 1.0000 Uani . .
C1 C 0.52523(10) 0.43711(8) 0.21008(8) 0.0225 1.0000 Uani . .
C2 C 0.60397(10) 0.46043(8) 0.18755(8) 0.0239 1.0000 Uani . .
C3 C 0.45086(8) 0.32375(8) 0.23724(9) 0.0196 1.0000 Uani . .
C4 C 0.42292(11) 0.30974(9) 0.30404(8) 0.0257 1.0000 Uani . .
C5 C 0.34432(11) 0.27126(11) 0.31279(9) 0.0352 1.0000 Uani . .
C6 C 0.29687(12) 0.24700(11) 0.25756(12) 0.0407 1.0000 Uani . .
C7 C 0.32481(13) 0.26229(9) 0.19180(9) 0.0347 1.0000 Uani . .
C8 C 0.40193(11) 0.30168(9) 0.18006(9) 0.0252 1.0000 Uani . .
C9 C 0.47403(12) 0.33643(11) 0.36540(9) 0.0328 1.0000 Uani D U
C10 C 0.49121(18) 0.27557(14) 0.41547(11) 0.0558 1.0000 Uani D U
C11 C 0.4266(2) 0.39786(13) 0.40064(13) 0.0597 1.0000 Uani D U
C12 C 0.42806(11) 0.32105(10) 0.10741(8) 0.0274 1.0000 Uani . .
C13 C 0.35455(13) 0.36431(11) 0.07281(10) 0.0394 1.0000 Uani . .
C14 C 0.45128(15) 0.25540(10) 0.06475(10) 0.0388 1.0000 Uani . .
C15 C 0.74655(10) 0.41578(8) 0.15164(9) 0.0241 1.0000 Uani . .
C16 C 0.75166(11) 0.39742(9) 0.08199(9) 0.0274 1.0000 Uani . .
C17 C 0.82628(13) 0.41904(10) 0.04540(10) 0.0371 1.0000 Uani . .
C18 C 0.89264(12) 0.45893(11) 0.07595(12) 0.0427 1.0000 Uani . .
C19 C 0.88730(12) 0.47597(11) 0.14428(12) 0.0401 1.0000 Uani . .
C20 C 0.81455(11) 0.45389(9) 0.18388(10) 0.0306 1.0000 Uani . .
C21 C 0.67565(13) 0.36015(9) 0.04558(8) 0.0290 1.0000 Uani . .
C22 C 0.61164(13) 0.41647(11) 0.01646(10) 0.0371 1.0000 Uani . .
C23 C 0.70523(16) 0.30911(12) -0.01110(11) 0.0436 1.0000 Uani . .
C24 C 0.81264(11) 0.47223(10) 0.25932(12) 0.0390 1.0000 Uani D U
C25 C 0.8058(2) 0.55311(13) 0.27187(18) 0.0754 1.0000 Uani D U
C26 C 0.89346(16) 0.44010(18) 0.29560(14) 0.0623 1.0000 Uani D U
C27 C 0.86401(11) 0.18436(9) 0.41040(8) 0.0265 1.0000 Uani . .
C28 C 0.90696(11) 0.15550(9) 0.35739(9) 0.0260 1.0000 Uani . .
C29 C 0.72211(10) 0.23001(10) 0.44369(7) 0.0246 1.0000 Uani . .
C30 C 0.67215(13) 0.17420(9) 0.47311(7) 0.0278 1.0000 Uani . .
C31 C 0.62691(14) 0.18851(12) 0.53383(9) 0.0397 1.0000 Uani . .
C32 C 0.63040(16) 0.25600(13) 0.56356(10) 0.0479 1.0000 Uani . .
C33 C 0.67647(17) 0.31072(11) 0.53293(10) 0.0447 1.0000 Uani . .
C34 C 0.72333(13) 0.29942(10) 0.47179(9) 0.0330 1.0000 Uani . .
C35 C 0.66897(13) 0.09918(9) 0.44221(8) 0.0300 1.0000 Uani . .
C36 C 0.57436(13) 0.06973(12) 0.43665(12) 0.0412 1.0000 Uani . .
C37 C 0.72783(14) 0.04733(11) 0.48258(12) 0.0440 1.0000 Uani . .
C38 C 0.77442(14) 0.36105(10) 0.43918(11) 0.0402 1.0000 Uani D U
C39 C 0.71516(17) 0.42580(12) 0.42633(12) 0.0489 1.0000 Uani D U
C40 C 0.85467(19) 0.38171(15) 0.48228(18) 0.0745 1.0000 Uani D U
C41 C 0.88237(9) 0.12785(8) 0.23710(9) 0.0202 1.0000 Uani . .
C42 C 0.93415(10) 0.16561(9) 0.18974(8) 0.0236 1.0000 Uani . .
C43 C 0.96059(12) 0.13000(10) 0.13066(9) 0.0301 1.0000 Uani . .
C44 C 0.93647(13) 0.05912(10) 0.11903(9) 0.0334 1.0000 Uani . .
C45 C 0.88555(12) 0.02252(9) 0.16620(9) 0.0305 1.0000 Uani . .
C46 C 0.85792(10) 0.05584(8) 0.22644(8) 0.0237 1.0000 Uani . .
C47 C 0.96380(12) 0.24239(9) 0.20260(9) 0.0309 1.0000 Uani . .
C48 C 1.05986(17) 0.24215(12) 0.22940(15) 0.0583 1.0000 Uani . .
C49 C 0.95753(17) 0.29029(11) 0.14034(12) 0.0491 1.0000 Uani . .
C50 C 0.80278(11) 0.01384(9) 0.27778(10) 0.0310 1.0000 Uani D U
C51 C 0.85798(14) -0.04293(14) 0.31385(13) 0.0516 1.0000 Uani D U
C52 C 0.72201(13) -0.02062(13) 0.24506(14) 0.0550 1.0000 Uani D U
C53 C 0.55698(10) 0.15249(8) 0.24119(10) 0.0275 1.0000 Uani . .
C54 C 0.55081(12) 0.12116(9) 0.17008(9) 0.0290 1.0000 Uani . .
C55 C 0.61602(12) 0.12977(9) 0.12434(9) 0.0284 1.0000 Uani . .
C56 C 0.69854(11) 0.17247(9) 0.14042(8) 0.0253 1.0000 Uani . .
C57 C 0.46503(14) 0.08218(11) 0.15583(11) 0.0437 1.0000 Uani . .
C58 C 0.61458(16) 0.09907(12) 0.05269(10) 0.0436 1.0000 Uani . .
H11 H 0.4722 0.4654 0.2135 0.0278 1.0000 Uiso R .
H21 H 0.6202 0.5084 0.1736 0.0287 1.0000 Uiso R .
H51 H 0.3238 0.2619 0.3596 0.0434 1.0000 Uiso R .
H61 H 0.2438 0.2172 0.2647 0.0503 1.0000 Uiso R .
H71 H 0.2892 0.2461 0.1533 0.0414 1.0000 Uiso R .
H91 H 0.5330 0.3556 0.3495 0.0405 1.0000 Uiso R .
H103 H 0.5277 0.2933 0.4538 0.0824 1.0000 Uiso R .
H101 H 0.5203 0.2361 0.3911 0.0834 1.0000 Uiso R .
H102 H 0.4349 0.2589 0.4335 0.0824 1.0000 Uiso R .
H111 H 0.4612 0.4145 0.4396 0.0857 1.0000 Uiso R .
H112 H 0.4171 0.4372 0.3697 0.0861 1.0000 Uiso R .
H113 H 0.3692 0.3786 0.4169 0.0864 1.0000 Uiso R .
H121 H 0.4809 0.3523 0.1102 0.0341 1.0000 Uiso R .
H132 H 0.3718 0.3798 0.0270 0.0587 1.0000 Uiso R .
H131 H 0.3412 0.4065 0.1000 0.0591 1.0000 Uiso R .
H133 H 0.3015 0.3350 0.0699 0.0588 1.0000 Uiso R .
H143 H 0.4665 0.2718 0.0185 0.0582 1.0000 Uiso R .
H141 H 0.5010 0.2298 0.0846 0.0575 1.0000 Uiso R .
H142 H 0.4006 0.2217 0.0634 0.0579 1.0000 Uiso R .
H171 H 0.8295 0.4063 -0.0022 0.0466 1.0000 Uiso R .
H181 H 0.9420 0.4760 0.0493 0.0521 1.0000 Uiso R .
H191 H 0.9332 0.5043 0.1650 0.0474 1.0000 Uiso R .
H211 H 0.6408 0.3317 0.0798 0.0347 1.0000 Uiso R .
H222 H 0.5587 0.3916 -0.0012 0.0564 1.0000 Uiso R .
H221 H 0.6413 0.4434 -0.0203 0.0554 1.0000 Uiso R .
H223 H 0.5933 0.4510 0.0520 0.0557 1.0000 Uiso R .
H233 H 0.6534 0.2823 -0.0269 0.0692 1.0000 Uiso R .
H231 H 0.7314 0.3360 -0.0486 0.0678 1.0000 Uiso R .
H232 H 0.7508 0.2761 0.0060 0.0679 1.0000 Uiso R .
H241 H 0.7590 0.4494 0.2799 0.0494 1.0000 Uiso R .
H251 H 0.8041 0.5619 0.3213 0.1081 1.0000 Uiso R .
H253 H 0.8588 0.5753 0.2523 0.1084 1.0000 Uiso R .
H252 H 0.7531 0.5711 0.2491 0.1087 1.0000 Uiso R .
H262 H 0.8887 0.4511 0.3445 0.0899 1.0000 Uiso R .
H261 H 0.9483 0.4646 0.2769 0.0902 1.0000 Uiso R .
H263 H 0.8956 0.3873 0.2894 0.0901 1.0000 Uiso R .
H271 H 0.8838 0.1861 0.4576 0.0331 1.0000 Uiso R .
H281 H 0.9633 0.1306 0.3580 0.0324 1.0000 Uiso R .
H311 H 0.5924 0.1508 0.5542 0.0496 1.0000 Uiso R .
H321 H 0.5997 0.2656 0.6056 0.0585 1.0000 Uiso R .
H331 H 0.6763 0.3566 0.5527 0.0542 1.0000 Uiso R .
H351 H 0.6948 0.1023 0.3952 0.0359 1.0000 Uiso R .
H363 H 0.5756 0.0237 0.4114 0.0606 1.0000 Uiso R .
H361 H 0.5509 0.0619 0.4830 0.0613 1.0000 Uiso R .
H362 H 0.5385 0.1059 0.4130 0.0614 1.0000 Uiso R .
H371 H 0.7266 0.0007 0.4624 0.0679 1.0000 Uiso R .
H372 H 0.7886 0.0659 0.4820 0.0675 1.0000 Uiso R .
H373 H 0.7078 0.0440 0.5301 0.0681 1.0000 Uiso R .
H381 H 0.7953 0.3434 0.3939 0.0508 1.0000 Uiso R .
H392 H 0.7488 0.4637 0.4030 0.0739 1.0000 Uiso R .
H391 H 0.6933 0.4447 0.4687 0.0740 1.0000 Uiso R .
H393 H 0.6658 0.4108 0.3974 0.0745 1.0000 Uiso R .
H403 H 0.8875 0.4221 0.4609 0.1066 1.0000 Uiso R .
H401 H 0.8326 0.3962 0.5283 0.1061 1.0000 Uiso R .
H402 H 0.8929 0.3378 0.4863 0.1071 1.0000 Uiso R .
H431 H 0.9984 0.1557 0.0996 0.0353 1.0000 Uiso R .
H441 H 0.9573 0.0354 0.0784 0.0406 1.0000 Uiso R .
H451 H 0.8686 -0.0262 0.1565 0.0373 1.0000 Uiso R .
H471 H 0.9241 0.2644 0.2383 0.0398 1.0000 Uiso R .
H482 H 1.0759 0.2927 0.2389 0.0888 1.0000 Uiso R .
H481 H 1.0994 0.2210 0.1913 0.0891 1.0000 Uiso R .
H483 H 1.0639 0.2121 0.2718 0.0891 1.0000 Uiso R .
H493 H 0.9743 0.3397 0.1521 0.0748 1.0000 Uiso R .
H491 H 0.9971 0.2722 0.1041 0.0756 1.0000 Uiso R .
H492 H 0.8973 0.2917 0.1235 0.0757 1.0000 Uiso R .
H501 H 0.7819 0.0503 0.3136 0.0406 1.0000 Uiso R .
H511 H 0.8228 -0.0697 0.3482 0.0754 1.0000 Uiso R .
H513 H 0.9089 -0.0204 0.3370 0.0769 1.0000 Uiso R .
H512 H 0.8796 -0.0779 0.2810 0.0762 1.0000 Uiso R .
H522 H 0.6861 -0.0420 0.2821 0.0798 1.0000 Uiso R .
H521 H 0.7405 -0.0583 0.2131 0.0807 1.0000 Uiso R .
H523 H 0.6870 0.0167 0.2210 0.0802 1.0000 Uiso R .
H532 H 0.5727 0.1153 0.2739 0.0343 1.0000 Uiso R .
H531 H 0.5021 0.1791 0.2544 0.0341 1.0000 Uiso R .
H562 H 0.7486 0.1390 0.1448 0.0319 1.0000 Uiso R .
H561 H 0.7106 0.2088 0.1042 0.0328 1.0000 Uiso R .
H571 H 0.4655 0.0653 0.1100 0.0672 1.0000 Uiso R .
H573 H 0.4602 0.0410 0.1862 0.0670 1.0000 Uiso R .
H572 H 0.4166 0.1183 0.1624 0.0677 1.0000 Uiso R .
H582 H 0.6703 0.0739 0.0452 0.0682 1.0000 Uiso R .
H581 H 0.5650 0.0655 0.0466 0.0675 1.0000 Uiso R .
H583 H 0.6111 0.1385 0.0197 0.0674 1.0000 Uiso R .

loop_
_atom_site_aniso_label
_atom_site_aniso_U_11
_atom_site_aniso_U_22
_atom_site_aniso_U_33
_atom_site_aniso_U_23
_atom_site_aniso_U_13
_atom_site_aniso_U_12
Sn1 0.01752(4) 0.01829(4) 0.01872(4) 0.00130(4) -0.00133(4) 0.00228(4)
B1 0.0177(7) 0.0169(7) 0.0186(7) 0.0012(5) -0.0026(6) 0.0042(6)
B2 0.0183(7) 0.0184(7) 0.0167(7) 0.0014(6) -0.0051(6) 0.0007(6)
N1 0.0169(5) 0.0188(5) 0.0201(7) -0.0004(5) 0.0009(5) 0.0007(4)
N2 0.0164(5) 0.0196(5) 0.0249(6) -0.0007(4) 0.0016(5) 0.0000(5)
N3 0.0220(6) 0.0202(7) 0.0207(6) -0.0021(5) -0.0002(5) 0.0024(5)
N4 0.0188(6) 0.0227(6) 0.0196(6) -0.0009(5) -0.0017(4) 0.0009(4)
C1 0.0213(7) 0.0189(7) 0.0274(7) -0.0007(6) -0.0009(6) 0.0038(5)
C2 0.0238(7) 0.0167(7) 0.0313(8) 0.0006(6) 0.0005(6) 0.0020(6)
C3 0.0148(6) 0.0206(6) 0.0234(6) 0.0009(6) 0.0008(6) 0.0015(5)
C4 0.0203(7) 0.0300(8) 0.0268(8) 0.0042(7) 0.0023(6) 0.0015(6)
C5 0.0264(8) 0.0437(9) 0.0354(9) 0.0099(8) 0.0075(6) -0.0036(8)
C6 0.0230(7) 0.0466(10) 0.0525(12) 0.0060(9) 0.0025(8) -0.0108(7)
C7 0.0277(8) 0.0373(9) 0.0390(9) -0.0035(7) -0.0041(7) -0.0094(8)
C8 0.0220(8) 0.0267(7) 0.0269(8) -0.0013(6) -0.0014(6) 0.0004(6)
C9 0.0294(9) 0.0475(11) 0.0215(8) 0.0043(7) 0.0013(6) -0.0015(7)
C10 0.0745(15) 0.0562(13) 0.0367(10) 0.0040(11) -0.0138(10) 0.0194(14)
C11 0.0843(18) 0.0433(12) 0.0514(13) -0.0110(10) -0.0232(13) 0.0123(12)
C12 0.0277(8) 0.0310(8) 0.0235(8) -0.0023(7) -0.0057(6) -0.0006(7)
C13 0.0455(11) 0.0347(9) 0.0378(10) 0.0038(8) -0.0052(8) 0.0137(8)
C14 0.0499(11) 0.0363(10) 0.0302(9) -0.0015(7) -0.0032(8) 0.0145(8)
C15 0.0200(7) 0.0198(7) 0.0325(8) 0.0068(6) 0.0051(6) 0.0021(6)
C16 0.0262(8) 0.0241(8) 0.0319(9) 0.0089(7) 0.0050(7) 0.0067(6)
C17 0.0306(8) 0.0408(9) 0.0399(9) 0.0176(7) 0.0115(8) 0.0097(8)
C18 0.0248(8) 0.0443(11) 0.0590(13) 0.0239(10) 0.0146(8) 0.0025(8)
C19 0.0204(8) 0.0337(9) 0.0661(14) 0.0119(9) 0.0046(8) -0.0026(7)
C20 0.0215(8) 0.0243(8) 0.0460(10) 0.0042(7) 0.0025(7) -0.0015(6)
C21 0.0338(8) 0.0298(8) 0.0235(7) 0.0025(6) 0.0034(7) 0.0046(8)
C22 0.0395(10) 0.0393(10) 0.0324(9) 0.0040(8) -0.0063(8) 0.0066(8)
C23 0.0580(13) 0.0389(11) 0.0338(10) -0.0006(8) 0.0109(9) 0.0073(9)
C24 0.0284(9) 0.0386(9) 0.0501(11) -0.0116(9) -0.0025(8) -0.0087(7)
C25 0.092(2) 0.0432(12) 0.091(2) -0.0229(14) 0.0102(17) -0.0123(12)
C26 0.0379(11) 0.092(2) 0.0565(14) -0.0112(14) -0.0117(11) -0.0021(12)
C27 0.0248(7) 0.0331(9) 0.0215(7) -0.0005(6) -0.0075(6) 0.0020(6)
C28 0.0198(8) 0.0321(8) 0.0263(8) 0.0011(6) -0.0057(6) 0.0047(6)
C29 0.0286(7) 0.0262(7) 0.0189(7) -0.0024(6) -0.0026(5) 0.0058(7)
C30 0.0314(8) 0.0322(8) 0.0198(7) 0.0024(6) 0.0014(7) 0.0068(8)
C31 0.0453(11) 0.0496(12) 0.0242(8) 0.0070(8) 0.0075(8) 0.0132(9)
C32 0.0573(12) 0.0651(14) 0.0212(8) -0.0048(8) 0.0055(8) 0.0225(10)
C33 0.0556(12) 0.0449(11) 0.0336(9) -0.0179(8) -0.0035(10) 0.0161(11)
C34 0.0383(10) 0.0311(9) 0.0296(9) -0.0095(7) -0.0037(7) 0.0069(7)
C35 0.0330(8) 0.0272(8) 0.0299(8) 0.0030(6) 0.0037(8) -0.0030(8)
C36 0.0339(10) 0.0395(11) 0.0501(12) 0.0065(9) -0.0038(9) -0.0036(8)
C37 0.0372(10) 0.0298(9) 0.0649(14) 0.0023(9) -0.0096(9) 0.0017(8)
C38 0.0442(11) 0.0264(9) 0.0501(11) -0.0108(8) -0.0067(9) 0.0019(8)
C39 0.0595(14) 0.0392(11) 0.0480(12) -0.0038(9) -0.0011(10) 0.0131(10)
C40 0.0698(18) 0.0509(14) 0.103(2) 0.0181(14) -0.0446(16) -0.0172(12)
C41 0.0166(6) 0.0229(6) 0.0211(6) -0.0017(6) -0.0014(6) 0.0043(5)
C42 0.0240(8) 0.0223(8) 0.0246(8) -0.0005(6) -0.0011(6) 0.0025(6)
C43 0.0343(9) 0.0311(9) 0.0249(8) -0.0008(7) 0.0075(7) 0.0001(7)
C44 0.0392(10) 0.0323(9) 0.0288(9) -0.0081(7) 0.0058(7) 0.0043(7)
C45 0.0307(9) 0.0238(8) 0.0371(9) -0.0078(7) 0.0008(7) 0.0002(7)
C46 0.0191(6) 0.0234(7) 0.0288(9) -0.0006(6) -0.0001(6) 0.0024(5)
C47 0.0361(9) 0.0235(8) 0.0329(9) -0.0021(6) 0.0069(7) -0.0047(6)
C48 0.0630(14) 0.0423(11) 0.0695(16) 0.0095(11) -0.0277(13) -0.0227(10)
C49 0.0606(13) 0.0313(11) 0.0553(13) 0.0127(9) -0.0089(11) 0.0005(9)
C50 0.0245(8) 0.0252(8) 0.0433(11) 0.0022(7) 0.0069(7) -0.0008(6)
C51 0.0312(10) 0.0604(14) 0.0632(14) 0.0325(12) 0.0011(9) -0.0005(9)
C52 0.0293(9) 0.0586(12) 0.0771(17) 0.0271(12) -0.0108(10) -0.0159(9)
C53 0.0251(7) 0.0256(7) 0.0319(8) 0.0048(7) -0.0008(7) -0.0038(6)
C54 0.0344(9) 0.0193(7) 0.0334(9) 0.0025(6) -0.0116(7) -0.0010(6)
C55 0.0351(9) 0.0206(7) 0.0294(8) -0.0014(6) -0.0101(7) 0.0038(6)
C56 0.0283(8) 0.0280(8) 0.0196(7) -0.0049(6) -0.0010(6) 0.0067(6)
C57 0.0477(12) 0.0334(10) 0.0500(12) 0.0081(9) -0.0185(9) -0.0145(9)
C58 0.0580(13) 0.0383(11) 0.0346(10) -0.0096(8) -0.0094(9) 0.0039(9)

loop_
_atom_type_symbol
_atom_type_scat_dispersion_real
_atom_type_scat_dispersion_imag
_atom_type_scat_Cromer_Mann_a1
_atom_type_scat_Cromer_Mann_b1
_atom_type_scat_Cromer_Mann_a2
_atom_type_scat_Cromer_Mann_b2
_atom_type_scat_Cromer_Mann_a3
_atom_type_scat_Cromer_Mann_b3
_atom_type_scat_Cromer_Mann_a4
_atom_type_scat_Cromer_Mann_b4
_atom_type_scat_Cromer_Mann_c
_atom_type_scat_source
C 0.0181 0.0091 2.3100 20.8439 1.0200 10.2075 1.5886 0.5687 0.8650 51.6512 0.2156 'International Tables Vol C 4.2.6.8 and 6.1.1.4'
H 0.0000 0.0000 0.4930 10.5109 0.3229 26.1257 0.1402 3.1424 0.0408 57.7998 0.0030 'International Tables Vol C 4.2.6.8 and 6.1.1.4'
B 0.0090 0.0039 2.0545 23.2185 1.3326 1.0210 1.0979 60.3498 0.7068 0.1403 -0.1932 'International Tables Vol C 4.2.6.8 and 6.1.1.4'
N 0.0311 0.0180 12.2126 0.0057 3.1322 9.8933 2.0125 28.9975 1.1663 0.5826 -11.5290 'International Tables Vol C 4.2.6.8 and 6.1.1.4'
Sn 0.0259 5.4591 19.1889 5.8303 19.1005 0.5031 4.4585 26.8909 2.4663 83.9572 4.7821 'International Tables Vol C 4.2.6.8 and 6.1.1.4'

loop_
_geom_angle_atom_site_label_1
_geom_angle_atom_site_label_2
_geom_angle_atom_site_label_3
_geom_angle
_geom_angle_publ_flag
B1 Sn1 B2 123.52(6) yes
B1 Sn1 C53 109.68(6) yes
B2 Sn1 C53 112.41(6) yes
B1 Sn1 C56 108.86(6) yes
B2 Sn1 C56 110.86(6) yes
C53 Sn1 C56 84.70(7) yes
Sn1 B1 N1 124.14(11) yes
Sn1 B1 N2 132.33(11) yes
N1 B1 N2 103.52(12) yes
Sn1 B2 N3 134.69(11) yes
Sn1 B2 N4 121.91(11) yes
N3 B2 N4 103.40(12) yes
B1 N1 C1 109.43(12) yes
B1 N1 C3 130.71(12) yes
C1 N1 C3 118.47(11) yes
B1 N2 C2 108.35(12) yes
B1 N2 C15 134.42(12) yes
C2 N2 C15 115.88(12) yes
B2 N3 C27 108.24(12) yes
B2 N3 C29 135.33(13) yes
C27 N3 C29 114.69(12) yes
B2 N4 C28 109.45(12) yes
B2 N4 C41 131.38(12) yes
C28 N4 C41 118.65(12) yes
N1 C1 C2 109.03(13) yes
N1 C1 H11 124.9 no
C2 C1 H11 126.0 no
N2 C2 C1 109.64(13) yes
N2 C2 H21 122.2 no
C1 C2 H21 128.1 no
N1 C3 C4 119.45(13) yes
N1 C3 C8 118.34(14) yes
C4 C3 C8 122.19(14) yes
C3 C4 C5 117.81(15) yes
C3 C4 C9 121.87(14) yes
C5 C4 C9 120.31(15) yes
C4 C5 C6 121.01(16) yes
C4 C5 H51 118.2 no
C6 C5 H51 120.8 no
C5 C6 C7 120.39(16) yes
C5 C6 H61 119.8 no
C7 C6 H61 119.8 no
C6 C7 C8 121.03(16) yes
C6 C7 H71 119.2 no
C8 C7 H71 119.8 no
C3 C8 C7 117.52(16) yes
C3 C8 C12 122.75(15) yes
C7 C8 C12 119.70(15) yes
C4 C9 C10 110.92(17) yes
C4 C9 C11 111.54(16) yes
C10 C9 C11 110.29(17) yes
C4 C9 H91 108.7 no
C10 C9 H91 108.1 no
C11 C9 H91 107.1 no
C9 C10 H103 109.8 no
C9 C10 H101 108.5 no
H103 C10 H101 111.6 no
C9 C10 H102 108.8 no
H103 C10 H102 108.6 no
H101 C10 H102 109.5 no
C9 C11 H111 110.0 no
C9 C11 H112 110.9 no
H111 C11 H112 109.4 no
C9 C11 H113 106.9 no
H111 C11 H113 109.4 no
H112 C11 H113 110.2 no
C8 C12 C13 110.50(15) yes
C8 C12 C14 112.67(15) yes
C13 C12 C14 110.20(15) yes
C8 C12 H121 107.3 no
C13 C12 H121 107.6 no
C14 C12 H121 108.3 no
C12 C13 H132 111.5 no
C12 C13 H131 109.4 no
H132 C13 H131 108.9 no
C12 C13 H133 109.4 no
H132 C13 H133 109.4 no
H131 C13 H133 108.2 no
C12 C14 H143 108.2 no
C12 C14 H141 110.5 no
H143 C14 H141 109.8 no
C12 C14 H142 110.1 no
H143 C14 H142 110.7 no
H141 C14 H142 107.5 no
N2 C15 C16 118.95(14) yes
N2 C15 C20 119.26(15) yes
C16 C15 C20 121.29(15) yes
C15 C16 C17 118.19(17) yes
C15 C16 C21 121.56(14) yes
C17 C16 C21 120.09(16) yes
C16 C17 C18 121.21(18) yes
C16 C17 H171 117.9 no
C18 C17 H171 120.9 no
C17 C18 C19 120.04(16) yes
C17 C18 H181 120.3 no
C19 C18 H181 119.7 no
C18 C19 C20 120.98(19) yes
C18 C19 H191 119.6 no
C20 C19 H191 119.4 no
C19 C20 C15 118.23(18) yes
C19 C20 C24 119.13(17) yes
C15 C20 C24 122.64(15) yes
C16 C21 C22 109.96(14) yes
C16 C21 C23 113.73(17) yes
C22 C21 C23 109.71(15) yes
C16 C21 H211 108.9 no
C22 C21 H211 106.0 no
C23 C21 H211 108.3 no
C21 C22 H222 108.8 no
C21 C22 H221 109.3 no
H222 C22 H221 110.6 no
C21 C22 H223 111.0 no
H222 C22 H223 108.8 no
H221 C22 H223 108.3 no
C21 C23 H233 108.2 no
C21 C23 H231 110.5 no
H233 C23 H231 110.4 no
C21 C23 H232 110.2 no
H233 C23 H232 110.6 no
H231 C23 H232 107.0 no
C20 C24 C25 112.3(2) yes
C20 C24 C26 110.42(17) yes
C25 C24 C26 111.2(2) yes
C20 C24 H241 108.2 no
C25 C24 H241 107.3 no
C26 C24 H241 107.2 no
C24 C25 H251 108.9 no
C24 C25 H253 107.3 no
H251 C25 H253 109.7 no
C24 C25 H252 108.7 no
H251 C25 H252 111.8 no
H253 C25 H252 110.3 no
C24 C26 H262 108.3 no
C24 C26 H261 108.1 no
H262 C26 H261 108.6 no
C24 C26 H263 110.8 no
H262 C26 H263 109.1 no
H261 C26 H263 111.9 no
N3 C27 C28 110.11(14) yes
N3 C27 H271 122.9 no
C28 C27 H271 127.0 no
N4 C28 C27 108.79(14) yes
N4 C28 H281 123.7 no
C27 C28 H281 127.5 no
N3 C29 C30 118.34(14) yes
N3 C29 C34 119.54(16) yes
C30 C29 C34 121.58(15) yes
C29 C30 C31 118.15(16) yes
C29 C30 C35 121.95(14) yes
C31 C30 C35 119.87(17) yes
C30 C31 C32 120.81(19) yes
C30 C31 H311 118.8 no
C32 C31 H311 120.4 no
C31 C32 C33 120.45(17) yes
C31 C32 H321 120.6 no
C33 C32 H321 118.9 no
C32 C33 C34 121.21(18) yes
C32 C33 H331 119.5 no
C34 C33 H331 119.3 no
C33 C34 C29 117.69(18) yes
C33 C34 C38 120.07(17) yes
C29 C34 C38 122.23(16) yes
C30 C35 C36 112.59(16) yes
C30 C35 C37 110.61(15) yes
C36 C35 C37 110.76(15) yes
C30 C35 H351 107.5 no
C36 C35 H351 108.5 no
C37 C35 H351 106.5 no
C35 C36 H363 109.0 no
C35 C36 H361 108.8 no
H363 C36 H361 110.0 no
C35 C36 H362 107.7 no
H363 C36 H362 111.5 no
H361 C36 H362 109.7 no
C35 C37 H371 110.2 no
C35 C37 H372 108.5 no
H371 C37 H372 109.5 no
C35 C37 H373 110.5 no
H371 C37 H373 109.4 no
H372 C37 H373 108.8 no
C34 C38 C39 111.40(18) yes
C34 C38 C40 111.12(19) yes
C39 C38 C40 111.18(18) yes
C34 C38 H381 106.7 no
C39 C38 H381 107.4 no
C40 C38 H381 108.9 no
C38 C39 H392 109.8 no
C38 C39 H391 110.4 no
H392 C39 H391 108.7 no
C38 C39 H393 108.7 no
H392 C39 H393 109.3 no
H391 C39 H393 110.0 no
C38 C40 H403 110.7 no
C38 C40 H401 107.5 no
H403 C40 H401 110.2 no
C38 C40 H402 107.3 no
H403 C40 H402 111.1 no
H401 C40 H402 109.9 no
N4 C41 C42 119.30(13) yes
N4 C41 C46 119.01(14) yes
C42 C41 C46 121.69(15) yes
C41 C42 C43 118.25(15) yes
C41 C42 C47 121.71(14) yes
C43 C42 C47 120.01(15) yes
C42 C43 C44 120.85(16) yes
C42 C43 H431 117.5 no
C44 C43 H431 121.6 no
C43 C44 C45 120.28(16) yes
C43 C44 H441 119.0 no
C45 C44 H441 120.6 no
C44 C45 C46 120.95(16) yes
C44 C45 H451 118.7 no
C46 C45 H451 120.3 no
C41 C46 C45 117.98(15) yes
C41 C46 C50 122.30(15) yes
C45 C46 C50 119.72(15) yes
C42 C47 C48 109.39(15) yes
C42 C47 C49 113.60(16) yes
C48 C47 C49 109.56(17) yes
C42 C47 H471 108.7 no
C48 C47 H471 109.0 no
C49 C47 H471 106.5 no
C47 C48 H482 107.0 no
C47 C48 H481 107.5 no
H482 C48 H481 110.8 no
C47 C48 H483 109.9 no
H482 C48 H483 110.9 no
H481 C48 H483 110.6 no
C47 C49 H493 110.2 no
C47 C49 H491 110.0 no
H493 C49 H491 109.3 no
C47 C49 H492 110.4 no
H493 C49 H492 107.3 no
H491 C49 H492 109.5 no
C46 C50 C51 111.23(14) yes
C46 C50 C52 112.15(16) yes
C51 C50 C52 110.22(17) yes
C46 C50 H501 106.5 no
C51 C50 H501 108.0 no
C52 C50 H501 108.6 no
C50 C51 H511 111.6 no
C50 C51 H513 110.4 no
H511 C51 H513 108.6 no
C50 C51 H512 109.9 no
H511 C51 H512 107.2 no
H513 C51 H512 109.0 no
C50 C52 H522 107.5 no
C50 C52 H521 109.9 no
H522 C52 H521 109.8 no
C50 C52 H523 109.5 no
H522 C52 H523 109.6 no
H521 C52 H523 110.4 no
Sn1 C53 C54 104.48(11) yes
Sn1 C53 H532 106.4 no
C54 C53 H532 110.5 no
Sn1 C53 H531 110.3 no
C54 C53 H531 112.1 no
H532 C53 H531 112.6 no
C53 C54 C55 121.59(15) yes
C53 C54 C57 114.03(17) yes
C55 C54 C57 124.36(17) yes
C54 C55 C56 122.01(15) yes
C54 C55 C58 124.28(17) yes
C56 C55 C58 113.71(16) yes
C55 C56 Sn1 104.65(11) yes
C55 C56 H562 108.8 no
Sn1 C56 H562 111.7 no
C55 C56 H561 110.9 no
Sn1 C56 H561 110.1 no
H562 C56 H561 110.5 no
C54 C57 H571 109.0 no
C54 C57 H573 109.2 no
H571 C57 H573 108.6 no
C54 C57 H572 106.4 no
H571 C57 H572 110.3 no
H573 C57 H572 113.2 no
C55 C58 H582 107.8 no
C55 C58 H581 111.2 no
H582 C58 H581 109.8 no
C55 C58 H583 109.4 no
H582 C58 H583 107.9 no
H581 C58 H583 110.7 no

loop_
_geom_bond_atom_site_label_1
_geom_bond_atom_site_label_2
_geom_bond_distance
_geom_bond_publ_flag
Sn1 B1 2.2741(15) yes
Sn1 B2 2.2722(16) yes
Sn1 C53 2.1817(15) yes
Sn1 C56 2.1735(15) yes
B1 N1 1.4390(19) yes
B1 N2 1.449(2) yes
B2 N3 1.449(2) yes
B2 N4 1.442(2) yes
N1 C1 1.3959(19) yes
N1 C3 1.4473(17) yes
N2 C2 1.4047(19) yes
N2 C15 1.4427(19) yes
N3 C27 1.403(2) yes
N3 C29 1.4425(19) yes
N4 C28 1.399(2) yes
N4 C41 1.437(2) yes
C1 C2 1.341(2) yes
C1 H11 0.960 no
C2 H21 0.962 no
C3 C4 1.399(2) yes
C3 C8 1.403(2) yes
C4 C5 1.396(2) yes
C4 C9 1.512(2) yes
C5 C6 1.373(3) yes
C5 H51 0.983 no
C6 C7 1.384(3) yes
C6 H61 0.985 no
C7 C8 1.395(2) yes
C7 H71 0.973 no
C8 C12 1.519(2) yes
C9 C10 1.518(3) yes
C9 C11 1.513(3) yes
C9 H91 1.009 no
C10 H103 0.988 no
C10 H101 0.979 no
C10 H102 0.972 no
C11 H111 0.975 no
C11 H112 0.958 no
C11 H113 0.991 no
C12 C13 1.529(2) yes
C12 C14 1.518(2) yes
C12 H121 0.989 no
C13 H132 0.978 no
C13 H131 0.968 no
C13 H133 0.971 no
C14 H143 0.982 no
C14 H141 0.971 no
C14 H142 0.989 no
C15 C16 1.408(3) yes
C15 C20 1.398(2) yes
C16 C17 1.395(2) yes
C16 C21 1.519(3) yes
C17 C18 1.382(3) yes
C17 H171 0.963 no
C18 C19 1.377(3) yes
C18 H181 0.963 no
C19 C20 1.406(2) yes
C19 H191 0.960 no
C20 C24 1.516(3) yes
C21 C22 1.534(2) yes
C21 C23 1.526(2) yes
C21 H211 1.002 no
C22 H222 0.986 no
C22 H221 0.984 no
C22 H223 0.985 no
C23 H233 0.978 no
C23 H231 0.972 no
C23 H232 0.980 no
C24 C25 1.524(3) yes
C24 C26 1.533(3) yes
C24 H241 1.000 no
C25 H251 0.981 no
C25 H253 0.977 no
C25 H252 0.973 no
C26 H262 0.981 no
C26 H261 1.014 no
C26 H263 0.987 no
C27 C28 1.336(2) yes
C27 H271 0.971 no
C28 H281 0.968 no
C29 C30 1.405(2) yes
C29 C34 1.401(2) yes
C30 C31 1.397(2) yes
C30 C35 1.518(2) yes
C31 C32 1.382(3) yes
C31 H311 0.959 no
C32 C33 1.369(3) yes
C32 H321 0.962 no
C33 C34 1.407(3) yes
C33 H331 0.936 no
C34 C38 1.520(3) yes
C35 C36 1.535(3) yes
C35 C37 1.530(3) yes
C35 H351 1.002 no
C36 H363 0.987 no
C36 H361 0.985 no
C36 H362 0.978 no
C37 H371 0.952 no
C37 H372 0.982 no
C37 H373 0.980 no
C38 C39 1.520(3) yes
C38 C40 1.526(3) yes
C38 H381 0.997 no
C39 H392 0.981 no
C39 H391 0.959 no
C39 H393 0.977 no
C40 H403 0.991 no
C40 H401 0.998 no
C40 H402 1.002 no
C41 C42 1.401(2) yes
C41 C46 1.402(2) yes
C42 C43 1.391(2) yes
C42 C47 1.514(2) yes
C43 C44 1.383(3) yes
C43 H431 0.961 no
C44 C45 1.381(3) yes
C44 H441 0.962 no
C45 C46 1.395(2) yes
C45 H451 0.959 no
C46 C50 1.521(2) yes
C47 C48 1.544(3) yes
C47 C49 1.511(3) yes
C47 H471 1.007 no
C48 H482 0.987 no
C48 H481 1.034 no
C48 H483 1.001 no
C49 H493 0.978 no
C49 H491 0.986 no
C49 H492 0.969 no
C50 C51 1.518(3) yes
C50 C52 1.520(3) yes
C50 H501 1.024 no
C51 H511 0.990 no
C51 H513 0.987 no
C51 H512 0.970 no
C52 H522 0.989 no
C52 H521 0.978 no
C52 H523 0.991 no
C53 C54 1.512(3) yes
C53 H532 0.970 no
C53 H531 1.000 no
C54 C55 1.341(3) yes
C54 C57 1.510(2) yes
C55 C56 1.511(2) yes
C55 C58 1.514(3) yes
C56 H562 0.983 no
C56 H561 0.995 no
C57 H571 0.951 no
C57 H573 0.971 no
C57 H572 1.001 no
C58 H582 0.974 no
C58 H581 0.982 no
C58 H583 0.978 no
